data_7109893
loop_
_publ_author_name
'Tridib Sarma'
'Pradeepta K. Panda'
'Jun-ichiro Setsune'

_publ_section_title
;
 Bis-naphthobipyrrolylmethene derived BODIPY complex: an intense
 near-infrared fluorescent dye
;
_journal_name_full Chem.Commun.
_journal_page_first 9806
_journal_paper_doi 10.1039/c3cc44834g
_journal_volume 49
_journal_year 2013
_chemical_formula_sum 'C41 H41 B F2 N4'
_chemical_formula_weight 638.59
_chemical_name_systematic
; 
 ? 
;
_space_group_IT_number 14
_symmetry_cell_setting monoclinic
_symmetry_space_group_name_Hall '-P 2yn'
_symmetry_space_group_name_H-M 'P 1 21/n 1'
_atom_sites_solution_hydrogens geom
_atom_sites_solution_primary direct
_atom_sites_solution_secondary difmap
_audit_creation_method SHELXL-97
_cell_angle_alpha 90.00
_cell_angle_beta 93.7890(10)
_cell_angle_gamma 90.00
_cell_formula_units_Z 4
_cell_length_a 6.0643(4)
_cell_length_b 13.3784(8)
_cell_length_c 42.361(3)
_cell_measurement_reflns_used 9476
_cell_measurement_temperature 298(2)
_cell_measurement_theta_max 25.78
_cell_measurement_theta_min 2.46
_cell_volume 3429.3(4)
_computing_cell_refinement 'Bruker SMART'
_computing_data_collection 'Bruker SMART'
_computing_data_reduction 'Bruker SAINT'
_computing_molecular_graphics 'Bruker SHELXTL'
_computing_publication_material 'Bruker SHELXTL'
_computing_structure_refinement 'SHELXL-97 (Sheldrick, 1997)'
_computing_structure_solution 'SHELXS-97 (Sheldrick, 1990)'
_diffrn_ambient_temperature 298(2)
_diffrn_measured_fraction_theta_full 0.962
_diffrn_measured_fraction_theta_max 0.962
_diffrn_measurement_device_type 'CCD area detector'
_diffrn_measurement_method 'phi and omega scans'
_diffrn_radiation_monochromator graphite
_diffrn_radiation_source 'fine-focus sealed tube'
_diffrn_radiation_type MoK\a
_diffrn_radiation_wavelength 0.71073
_diffrn_reflns_av_R_equivalents 0.0428
_diffrn_reflns_av_sigmaI/netI 0.0332
_diffrn_reflns_limit_h_max 8
_diffrn_reflns_limit_h_min -8
_diffrn_reflns_limit_k_max 17
_diffrn_reflns_limit_k_min -17
_diffrn_reflns_limit_l_max 56
_diffrn_reflns_limit_l_min -56
_diffrn_reflns_number 38975
_diffrn_reflns_theta_full 28.29
_diffrn_reflns_theta_max 28.29
_diffrn_reflns_theta_min 1.60
_exptl_absorpt_coefficient_mu 0.080
_exptl_absorpt_correction_T_max 0.9873
_exptl_absorpt_correction_T_min 0.9842
_exptl_absorpt_correction_type none
_exptl_crystal_colour green
_exptl_crystal_density_diffrn 1.237
_exptl_crystal_density_method 'not measured'
_exptl_crystal_description block
_exptl_crystal_F_000 1352
_exptl_crystal_size_max 0.20
_exptl_crystal_size_mid 0.18
_exptl_crystal_size_min 0.16
_refine_diff_density_max 0.665
_refine_diff_density_min -0.367
_refine_diff_density_rms 0.062
_refine_ls_extinction_method none
_refine_ls_goodness_of_fit_ref 1.317
_refine_ls_hydrogen_treatment mixed
_refine_ls_matrix_type full
_refine_ls_number_parameters 461
_refine_ls_number_reflns 8175
_refine_ls_number_restraints 0
_refine_ls_restrained_S_all 1.317
_refine_ls_R_factor_all 0.1427
_refine_ls_R_factor_gt 0.1299
_refine_ls_shift/su_max 4.836
_refine_ls_shift/su_mean 0.038
_refine_ls_structure_factor_coef Fsqd
_refine_ls_weighting_details 'calc w=1/[\s^2^(Fo^2^)+(0.0712P)^2^+4.1848P] where P=(Fo^2^+2Fc^2^)/3'
_refine_ls_weighting_scheme calc
_refine_ls_wR_factor_gt 0.2678
_refine_ls_wR_factor_ref 0.2745
_reflns_number_gt 6997
_reflns_number_total 8175
_reflns_threshold_expression >2sigma(I)
_cod_data_source_file c3cc44834g.txt
_cod_data_source_block ts_s
_cod_original_sg_symbol_H-M 'P2(1)/n  '
_cod_database_code 7109893

loop_
_symmetry_equiv_pos_as_xyz
'x, y, z'
'-x+1/2, y+1/2, -z+1/2'
'-x, -y, -z'
'x-1/2, -y-1/2, z-1/2'

loop_
_atom_site_label
_atom_site_type_symbol
_atom_site_fract_x
_atom_site_fract_y
_atom_site_fract_z
_atom_site_U_iso_or_equiv
_atom_site_adp_type
_atom_site_occupancy
_atom_site_symmetry_multiplicity
_atom_site_calc_flag
_atom_site_refinement_flags
F2 F 0.5834(4) 0.15899(16) 0.16827(5) 0.0610(6) Uani 1 1 d .
F1 F 0.8353(3) 0.04986(19) 0.15364(5) 0.0614(6) Uani 1 1 d .
N3 N 0.4806(5) -0.0153(2) 0.16638(6) 0.0418(6) Uani 1 1 d .
N2 N 0.5205(5) 0.0823(2) 0.11715(7) 0.0448(7) Uani 1 1 d .
N4 N 0.8125(6) 0.0449(3) 0.22361(8) 0.0524(8) Uani 1 1 d .
C13 C 0.5002(6) -0.0510(2) 0.19641(8) 0.0404(7) Uani 1 1 d .
C5 C 0.5797(6) 0.1515(3) 0.09589(8) 0.0460(8) Uani 1 1 d .
C25 C 0.4935(6) -0.1534(2) 0.25584(8) 0.0434(8) Uani 1 1 d .
C14 C 0.6505(6) -0.0255(3) 0.22190(8) 0.0422(8) Uani 1 1 d .
C6 C 0.4451(6) 0.1420(3) 0.06724(8) 0.0488(9) Uani 1 1 d .
C9 C 0.2629(6) -0.0530(3) 0.11860(8) 0.0457(8) Uani 1 1 d .
H9 H 0.1554 -0.0925 0.1081 0.055 Uiso 1 1 calc R
C10 C 0.3231(5) -0.0744(3) 0.14974(8) 0.0430(8) Uani 1 1 d .
C15 C 0.6530(6) -0.0748(3) 0.25100(8) 0.0428(8) Uani 1 1 d .
C24 C 0.3340(6) -0.1775(3) 0.23103(8) 0.0425(8) Uani 1 1 d .
C11 C 0.2448(5) -0.1487(3) 0.17024(8) 0.0421(8) Uani 1 1 d .
C4 C 0.7548(7) 0.2205(3) 0.09797(8) 0.0504(9) Uani 1 1 d .
C12 C 0.3486(5) -0.1311(3) 0.20004(8) 0.0407(7) Uani 1 1 d .
C8 C 0.3543(6) 0.0242(3) 0.10225(8) 0.0466(8) Uani 1 1 d .
C7 C 0.3097(6) 0.0588(3) 0.07087(9) 0.0505(9) Uani 1 1 d .
N1 N 0.9101(7) 0.2378(3) 0.12204(8) 0.0620(10) Uani 1 1 d .
C29 C 0.1601(7) -0.2421(3) 0.23786(10) 0.0536(9) Uani 1 1 d .
H29 H 0.0484 -0.2549 0.2223 0.064 Uiso 1 1 calc R
C2 C 0.9899(7) 0.3416(3) 0.08334(9) 0.0534(9) Uani 1 1 d .
C23 C 0.4762(7) 0.2120(3) 0.04150(8) 0.0530(9) Uani 1 1 d .
C16 C 0.8252(6) -0.0292(3) 0.27093(9) 0.0481(8) Uani 1 1 d .
C3 C 0.7999(7) 0.2834(3) 0.07285(9) 0.0511(9) Uani 1 1 d .
C18 C 0.6586(7) 0.2792(3) 0.04360(9) 0.0551(10) Uani 1 1 d .
C71 C 0.0969(6) -0.2355(3) 0.15985(10) 0.0499(9) Uani 1 1 d .
H71 H 0.104(7) -0.283(3) 0.1774(10) 0.060 Uiso 1 1 calc .
C26 C 0.4841(7) -0.2048(3) 0.28467(9) 0.0552(10) Uani 1 1 d .
H26 H 0.5946 -0.1939 0.3006 0.066 Uiso 1 1 calc R
C17 C 0.9164(7) 0.0422(3) 0.25292(9) 0.0557(10) Uani 1 1 d .
H17 H 1.0336 0.0834 0.2598 0.067 Uiso 1 1 calc R
B B 0.6085(7) 0.0705(3) 0.15177(9) 0.0419(9) Uani 1 1 d .
C1 C 1.0506(8) 0.3094(3) 0.11316(9) 0.0622(11) Uani 1 1 d .
H1A H 1.1713 0.3333 0.1256 0.075 Uiso 1 1 calc R
C27 C 0.3176(8) -0.2701(3) 0.29001(10) 0.0612(11) Uani 1 1 d .
H27 H 0.3164 -0.3035 0.3093 0.073 Uiso 1 1 calc R
C33 C 0.9010(7) -0.0494(4) 0.30498(9) 0.0575(10) Uani 1 1 d .
H33 H 0.909(7) -0.122(4) 0.3079(10) 0.069 Uiso 1 1 calc .
C36 C 0.1613(8) 0.0052(4) 0.04588(10) 0.0639(12) Uani 1 1 d .
H36 H 0.172(8) 0.043(4) 0.0261(11) 0.077 Uiso 1 1 calc .
C30 C 1.1002(7) 0.4271(3) 0.06737(10) 0.0589(10) Uani 1 1 d .
H30 H 1.129(7) 0.406(3) 0.0459(11) 0.071 Uiso 1 1 calc .
C22 C 0.3267(8) 0.2181(3) 0.01475(10) 0.0663(12) Uani 1 1 d .
H22 H 0.2016 0.1776 0.0136 0.080 Uiso 1 1 calc R
C28 C 0.1514(7) -0.2866(3) 0.26683(11) 0.0622(11) Uani 1 1 d .
H28 H 0.0332 -0.3280 0.2709 0.075 Uiso 1 1 calc R
C20 C 0.5453(11) 0.3420(4) -0.00837(11) 0.0906(17) Uani 1 1 d .
H20 H 0.5713 0.3834 -0.0254 0.109 Uiso 1 1 calc R
C19 C 0.6912(9) 0.3412(4) 0.01767(10) 0.0761(14) Uani 1 1 d .
H19 H 0.8145 0.3826 0.0182 0.091 Uiso 1 1 calc R
C21 C 0.3616(10) 0.2825(4) -0.00966(11) 0.0830(15) Uani 1 1 d .
H21 H 0.2602 0.2857 -0.0271 0.100 Uiso 1 1 calc R
C70 C 0.2444(11) -0.1001(6) 0.03963(17) 0.127(3) Uani 1 1 d .
H70A H 0.2106 -0.1432 0.0568 0.190 Uiso 1 1 calc R
H70B H 0.4014 -0.0986 0.0379 0.190 Uiso 1 1 calc R
H70C H 0.1734 -0.1250 0.0203 0.190 Uiso 1 1 calc R
C69 C -0.0735(9) 0.0029(7) 0.05217(16) 0.124(3) Uani 1 1 d .
H69A H -0.0927 -0.0359 0.0708 0.186 Uiso 1 1 calc R
H69B H -0.1566 -0.0267 0.0345 0.186 Uiso 1 1 calc R
H69C H -0.1249 0.0698 0.0553 0.186 Uiso 1 1 calc R
C32 C 1.3196(8) 0.4554(4) 0.08436(12) 0.0729(13) Uani 1 1 d .
H32A H 1.2945 0.4807 0.1050 0.109 Uiso 1 1 calc R
H32B H 1.3902 0.5059 0.0725 0.109 Uiso 1 1 calc R
H32C H 1.4129 0.3975 0.0863 0.109 Uiso 1 1 calc R
C31 C 0.9499(9) 0.5190(4) 0.06497(14) 0.0812(15) Uani 1 1 d .
H31A H 0.8163 0.5029 0.0526 0.122 Uiso 1 1 calc R
H31B H 1.0244 0.5726 0.0550 0.122 Uiso 1 1 calc R
H31C H 0.9145 0.5392 0.0858 0.122 Uiso 1 1 calc R
C35 C 1.1311(8) -0.0059(5) 0.31295(11) 0.0800(15) Uani 1 1 d .
H35A H 1.2296 -0.0279 0.2975 0.120 Uiso 1 1 calc R
H35B H 1.1851 -0.0284 0.3336 0.120 Uiso 1 1 calc R
H35C H 1.1232 0.0657 0.3128 0.120 Uiso 1 1 calc R
C73 C 0.1780(9) -0.2907(3) 0.13128(12) 0.0767(14) Uani 1 1 d .
H73A H 0.1513 -0.2505 0.1127 0.115 Uiso 1 1 calc R
H73B H 0.1002 -0.3530 0.1286 0.115 Uiso 1 1 calc R
H73C H 0.3335 -0.3036 0.1347 0.115 Uiso 1 1 calc R
C34 C 0.7411(9) -0.0082(5) 0.32764(11) 0.0820(15) Uani 1 1 d .
H34A H 0.7419 0.0635 0.3267 0.123 Uiso 1 1 calc R
H34B H 0.7849 -0.0297 0.3488 0.123 Uiso 1 1 calc R
H34C H 0.5950 -0.0324 0.3218 0.123 Uiso 1 1 calc R
C72 C -0.1442(8) -0.2052(4) 0.15451(17) 0.098(2) Uani 1 1 d .
H72A H -0.1954 -0.1789 0.1738 0.148 Uiso 1 1 calc R
H72B H -0.2310 -0.2626 0.1480 0.148 Uiso 1 1 calc R
H72C H -0.1585 -0.1550 0.1383 0.148 Uiso 1 1 calc R
H2 H 0.847(7) 0.076(4) 0.2093(11) 0.066(15) Uiso 1 1 d .
H1 H 0.920(7) 0.206(3) 0.1381(10) 0.053(12) Uiso 1 1 d .

loop_
_atom_site_aniso_label
_atom_site_aniso_U_11
_atom_site_aniso_U_22
_atom_site_aniso_U_33
_atom_site_aniso_U_23
_atom_site_aniso_U_13
_atom_site_aniso_U_12
F2 0.0935(17) 0.0467(12) 0.0436(12) -0.0082(9) 0.0116(11) -0.0138(12)
F1 0.0460(12) 0.0756(16) 0.0620(14) 0.0188(12) 0.0001(10) -0.0069(11)
N3 0.0438(15) 0.0410(15) 0.0402(15) -0.0027(12) -0.0004(12) -0.0045(12)
N2 0.0534(17) 0.0428(16) 0.0377(15) -0.0020(12) -0.0011(12) -0.0039(13)
N4 0.058(2) 0.0538(19) 0.0444(18) 0.0069(15) -0.0032(15) -0.0172(16)
C13 0.0426(18) 0.0372(17) 0.0419(18) -0.0035(14) 0.0063(14) 0.0026(14)
C5 0.058(2) 0.0446(19) 0.0355(17) -0.0025(15) 0.0013(15) 0.0020(16)
C25 0.0501(19) 0.0362(17) 0.0446(19) -0.0022(14) 0.0082(15) 0.0025(15)
C14 0.0454(18) 0.0385(17) 0.0428(18) -0.0010(14) 0.0028(14) -0.0043(15)
C6 0.056(2) 0.049(2) 0.0406(18) -0.0038(16) -0.0031(16) 0.0059(17)
C9 0.0398(18) 0.0473(19) 0.0487(19) -0.0048(16) -0.0074(15) -0.0040(15)
C10 0.0377(17) 0.0401(18) 0.051(2) -0.0055(15) -0.0001(14) -0.0045(14)
C15 0.0469(19) 0.0407(18) 0.0410(18) -0.0035(14) 0.0039(14) 0.0075(15)
C24 0.0441(18) 0.0364(17) 0.0481(19) -0.0027(14) 0.0114(15) 0.0019(14)
C11 0.0376(17) 0.0404(18) 0.0484(19) -0.0057(15) 0.0027(14) 0.0021(14)
C4 0.069(2) 0.046(2) 0.0360(18) -0.0046(15) -0.0008(16) -0.0039(18)
C12 0.0368(17) 0.0377(17) 0.0481(19) -0.0053(14) 0.0068(14) 0.0021(14)
C8 0.0472(19) 0.049(2) 0.0422(18) -0.0072(15) -0.0072(15) 0.0010(16)
C7 0.055(2) 0.050(2) 0.046(2) -0.0029(16) -0.0063(16) 0.0013(17)
N1 0.084(3) 0.063(2) 0.0375(17) 0.0044(16) -0.0074(16) -0.0262(19)
C29 0.052(2) 0.050(2) 0.059(2) -0.0025(18) 0.0095(18) -0.0071(17)
C2 0.068(3) 0.047(2) 0.046(2) -0.0029(16) 0.0102(18) -0.0034(18)
C23 0.071(3) 0.049(2) 0.0382(18) -0.0007(16) -0.0029(17) 0.0057(19)
C16 0.051(2) 0.0452(19) 0.047(2) -0.0008(16) -0.0025(16) 0.0009(16)
C3 0.068(2) 0.0427(19) 0.0431(19) -0.0024(15) 0.0071(17) -0.0001(18)
C18 0.075(3) 0.050(2) 0.0399(19) 0.0032(16) 0.0009(17) 0.006(2)
C71 0.048(2) 0.0407(19) 0.061(2) -0.0039(17) -0.0030(17) -0.0039(16)
C26 0.067(3) 0.052(2) 0.047(2) 0.0014(17) 0.0042(18) -0.0013(19)
C17 0.057(2) 0.059(2) 0.049(2) -0.0007(18) -0.0089(17) -0.0147(19)
B 0.048(2) 0.042(2) 0.0355(19) -0.0018(16) 0.0005(16) -0.0067(17)
C1 0.079(3) 0.060(2) 0.047(2) -0.0015(19) -0.0014(19) -0.024(2)
C27 0.084(3) 0.053(2) 0.049(2) 0.0112(18) 0.016(2) -0.004(2)
C33 0.062(2) 0.062(3) 0.048(2) 0.0012(19) -0.0059(18) -0.001(2)
C36 0.076(3) 0.070(3) 0.043(2) 0.003(2) -0.0196(19) -0.014(2)
C30 0.070(3) 0.055(2) 0.053(2) 0.0046(19) 0.013(2) -0.006(2)
C22 0.085(3) 0.064(3) 0.048(2) 0.004(2) -0.012(2) 0.002(2)
C28 0.063(3) 0.057(2) 0.070(3) 0.005(2) 0.024(2) -0.014(2)
C20 0.135(5) 0.086(4) 0.049(3) 0.027(3) -0.008(3) -0.011(4)
C19 0.104(4) 0.072(3) 0.051(2) 0.013(2) -0.002(2) -0.014(3)
C21 0.113(4) 0.080(3) 0.052(3) 0.012(2) -0.022(3) 0.001(3)
C70 0.097(4) 0.151(6) 0.128(5) -0.095(5) -0.025(4) 0.025(4)
C69 0.060(3) 0.194(8) 0.115(5) -0.080(5) -0.017(3) 0.007(4)
C32 0.068(3) 0.071(3) 0.082(3) 0.016(2) 0.016(2) -0.011(2)
C31 0.080(3) 0.057(3) 0.105(4) 0.012(3) -0.001(3) -0.004(2)
C35 0.064(3) 0.113(4) 0.060(3) 0.008(3) -0.016(2) 0.000(3)
C73 0.101(4) 0.051(2) 0.076(3) -0.016(2) -0.002(3) -0.012(2)
C34 0.074(3) 0.111(4) 0.061(3) -0.011(3) 0.002(2) 0.003(3)
C72 0.049(3) 0.060(3) 0.184(6) -0.005(3) -0.012(3) -0.011(2)

loop_
_atom_type_symbol
_atom_type_description
_atom_type_scat_dispersion_real
_atom_type_scat_dispersion_imag
_atom_type_scat_source
C C 0.0033 0.0016 'International Tables Vol C Tables 4.2.6.8 and 6.1.1.4'
H H 0.0000 0.0000 'International Tables Vol C Tables 4.2.6.8 and 6.1.1.4'
B B 0.0013 0.0007 'International Tables Vol C Tables 4.2.6.8 and 6.1.1.4'
N N 0.0061 0.0033 'International Tables Vol C Tables 4.2.6.8 and 6.1.1.4'
F F 0.0171 0.0103 'International Tables Vol C Tables 4.2.6.8 and 6.1.1.4'

loop_
_geom_angle_atom_site_label_1
_geom_angle_atom_site_label_2
_geom_angle_atom_site_label_3
_geom_angle
C13 N3 C10 106.8(3)
C13 N3 B 128.7(3)
C10 N3 B 124.5(3)
C5 N2 C8 107.2(3)
C5 N2 B 127.9(3)
C8 N2 B 124.9(3)
C17 N4 C14 108.7(3)
N3 C13 C14 130.2(3)
N3 C13 C12 110.4(3)
C14 C13 C12 119.2(3)
N2 C5 C4 129.7(3)
N2 C5 C6 110.1(3)
C4 C5 C6 120.0(3)
C26 C25 C24 117.9(3)
C26 C25 C15 122.8(3)
C24 C25 C15 119.2(3)
N4 C14 C15 108.3(3)
N4 C14 C13 129.6(3)
C15 C14 C13 122.0(3)
C7 C6 C5 106.5(3)
C7 C6 C23 134.4(3)
C5 C6 C23 119.0(3)
C10 C9 C8 123.1(3)
C9 C10 N3 119.8(3)
C9 C10 C11 130.8(3)
N3 C10 C11 109.4(3)
C14 C15 C16 106.4(3)
C14 C15 C25 119.9(3)
C16 C15 C25 133.7(3)
C29 C24 C25 118.1(3)
C29 C24 C12 122.5(3)
C25 C24 C12 119.4(3)
C12 C11 C10 106.7(3)
C12 C11 C71 128.0(3)
C10 C11 C71 125.0(3)
N1 C4 C3 107.9(3)
N1 C4 C5 129.9(3)
C3 C4 C5 122.2(3)
C11 C12 C13 106.5(3)
C11 C12 C24 133.8(3)
C13 C12 C24 119.6(3)
C9 C8 N2 119.6(3)
C9 C8 C7 131.1(3)
N2 C8 C7 109.3(3)
C6 C7 C8 106.6(3)
C6 C7 C36 128.5(4)
C8 C7 C36 124.5(4)
C1 N1 C4 109.2(3)
C28 C29 C24 121.7(4)
C1 C2 C3 106.1(3)
C1 C2 C30 123.7(4)
C3 C2 C30 130.0(4)
C22 C23 C18 118.1(4)
C22 C23 C6 122.1(4)
C18 C23 C6 119.8(3)
C17 C16 C15 106.0(3)
C17 C16 C33 123.5(4)
C15 C16 C33 130.5(4)
C4 C3 C2 106.5(3)
C4 C3 C18 119.3(4)
C2 C3 C18 134.2(4)
C19 C18 C23 118.3(4)
C19 C18 C3 122.5(4)
C23 C18 C3 119.2(3)
C11 C71 C72 112.6(3)
C11 C71 C73 112.7(3)
C72 C71 C73 111.6(4)
C27 C26 C25 122.0(4)
N4 C17 C16 110.5(3)
F2 B F1 106.2(3)
F2 B N2 110.5(3)
F1 B N2 110.6(3)
F2 B N3 111.1(3)
F1 B N3 110.5(3)
N2 B N3 108.0(3)
N1 C1 C2 110.2(4)
C26 C27 C28 119.9(4)
C16 C33 C34 112.0(4)
C16 C33 C35 111.0(4)
C34 C33 C35 109.6(4)
C69 C36 C7 114.8(4)
C69 C36 C70 110.4(5)
C7 C36 C70 111.6(4)
C2 C30 C32 112.2(4)
C2 C30 C31 111.1(4)
C32 C30 C31 109.3(4)
C21 C22 C23 121.3(5)
C29 C28 C27 120.0(4)
C21 C20 C19 120.6(5)
C20 C19 C18 121.3(5)
C20 C21 C22 120.1(4)

loop_
_geom_bond_atom_site_label_1
_geom_bond_atom_site_label_2
_geom_bond_distance
F2 B 1.389(4)
F1 B 1.400(5)
N3 C13 1.356(4)
N3 C10 1.395(4)
N3 B 1.538(5)
N2 C5 1.356(4)
N2 C8 1.391(4)
N2 B 1.536(5)
N4 C17 1.355(5)
N4 C14 1.360(5)
C13 C14 1.408(5)
C13 C12 1.426(5)
C5 C4 1.406(5)
C5 C6 1.423(5)
C25 C26 1.406(5)
C25 C24 1.418(5)
C25 C15 1.452(5)
C14 C15 1.398(5)
C6 C7 1.398(5)
C6 C23 1.459(5)
C9 C10 1.375(5)
C9 C8 1.380(5)
C10 C11 1.422(5)
C15 C16 1.435(5)
C24 C29 1.408(5)
C24 C12 1.460(5)
C11 C12 1.393(5)
C11 C71 1.515(5)
C4 N1 1.362(5)
C4 C3 1.398(5)
C8 C7 1.417(5)
C7 C36 1.523(5)
N1 C1 1.352(5)
C29 C28 1.368(6)
C2 C1 1.362(5)
C2 C3 1.437(6)
C2 C30 1.508(5)
C23 C22 1.406(5)
C23 C18 1.424(6)
C16 C17 1.362(5)
C16 C33 1.509(5)
C3 C18 1.460(5)
C18 C19 1.401(6)
C71 C72 1.519(6)
C71 C73 1.527(6)
C26 C27 1.366(6)
C27 C28 1.378(6)
C33 C34 1.512(6)
C33 C35 1.529(6)
C36 C69 1.466(7)
C36 C70 1.526(8)
C30 C32 1.518(6)
C30 C31 1.530(6)
C22 C21 1.374(7)
C20 C21 1.367(8)
C20 C19 1.367(7)
